data_4126589
loop_
_publ_author_name
'Ke, Xian-Sheng'
'Hong, Yongseok'
'Tu, Peiyu'
'He, Qing'
'Lynch, Vincent M.'
'Kim, Dongho'
'Sessler, Jonathan L.'

_publ_section_title
;
 Hetero Cu(III)-Pd(II) Complex of a Dibenzo[g,p]chrysene-Fused
 Bis-dicarbacorrole with Stable Organic Radical Character.
;
_journal_name_full 'Journal of the American Chemical Society'
_journal_paper_doi 10.1021/jacs.7b09167
_journal_year 2017
_chemical_formula_moiety 'C96 H60 N4 F10, Cu, Pd'
_chemical_formula_sum 'C96 H60 Cu F10 N4 Pd'
_chemical_formula_weight 1629.42
_space_group_crystal_system monoclinic
_space_group_IT_number 14
_space_group_name_Hall '-P 2ybc'
_space_group_name_H-M_alt 'P 1 21/c 1'
_symmetry_space_group_name_Hall '-P 2ybc'
_symmetry_space_group_name_H-M 'P 1 21/c 1'
_atom_sites_solution_hydrogens geom
_audit_creation_method SHELXL-2016/6
_cell_angle_alpha 90
_cell_angle_beta 94.853(6)
_cell_angle_gamma 90
_cell_formula_units_Z 4
_cell_length_a 25.622(6)
_cell_length_b 12.955(3)
_cell_length_c 32.433(7)
_cell_measurement_reflns_used 19654
_cell_measurement_temperature 100(2)
_cell_measurement_theta_max 25.0
_cell_measurement_theta_min 3.00
_cell_volume 10727(4)
_computing_cell_refinement 'CrystalClear (Rigaku Inc., 2008)'
_computing_data_collection 'CrystalClear (Rigaku Inc., 2008)'
_computing_data_reduction 'CrystalClear (Rigaku Inc., 2008)'
_computing_molecular_graphics 'XP SHELXTL/PC, Siemens Analytical'
_computing_publication_material 'XP SHELXTL/PC, Siemens Analytical'
_computing_structure_refinement 'SHELXL-2016/6 (Sheldrick, 2015)'
_computing_structure_solution
;

Sir2004.  Burla M.C., Caliandro, R., Camalli M., Carrozzini, B., Cascarano G.L., 
De Caro, L., Giacovazzo C., Polidori G., Spagna R. 
;
_diffrn_ambient_temperature 100(2)
_diffrn_measured_fraction_theta_full 0.989
_diffrn_measured_fraction_theta_max 0.989
_diffrn_measurement_device_type 'Rigaku AFC-12 with Saturn 724+ CCD'
_diffrn_measurement_method \w-scans
_diffrn_radiation_type MoK\a
_diffrn_radiation_wavelength 0.71073
_diffrn_reflns_av_R_equivalents 0.0821
_diffrn_reflns_av_unetI/netI 0.1920
_diffrn_reflns_Laue_measured_fraction_full 0.989
_diffrn_reflns_Laue_measured_fraction_max 0.989
_diffrn_reflns_limit_h_max 30
_diffrn_reflns_limit_h_min -30
_diffrn_reflns_limit_k_max 15
_diffrn_reflns_limit_k_min -11
_diffrn_reflns_limit_l_max 38
_diffrn_reflns_limit_l_min -23
_diffrn_reflns_number 35839
_diffrn_reflns_point_group_measured_fraction_full 0.989
_diffrn_reflns_point_group_measured_fraction_max 0.989
_diffrn_reflns_theta_full 25.028
_diffrn_reflns_theta_max 25.028
_diffrn_reflns_theta_min 1.849
_diffrn_source 'sealed fine focus tube'
_exptl_absorpt_coefficient_mu 0.420
_exptl_absorpt_correction_T_max 1.00
_exptl_absorpt_correction_T_min 0.563
_exptl_absorpt_correction_type multi-scan
_exptl_absorpt_process_details
;
Abscor. T. Higashi (2001). The Rigaku Corporation, Tokyo, Japan.
;
_exptl_crystal_colour brown
_exptl_crystal_density_diffrn 1.009
_exptl_crystal_description block
_exptl_crystal_F_000 3316
_exptl_crystal_size_max 0.107
_exptl_crystal_size_mid 0.073
_exptl_crystal_size_min 0.045
_refine_diff_density_max 0.781
_refine_diff_density_min -0.767
_refine_diff_density_rms 0.087
_refine_ls_extinction_method none
_refine_ls_goodness_of_fit_ref 1.047
_refine_ls_hydrogen_treatment constr
_refine_ls_matrix_type full
_refine_ls_number_parameters 1115
_refine_ls_number_reflns 18761
_refine_ls_number_restraints 1003
_refine_ls_restrained_S_all 1.042
_refine_ls_R_factor_all 0.1759
_refine_ls_R_factor_gt 0.1108
_refine_ls_shift/su_max 0.016
_refine_ls_shift/su_mean 0.000
_refine_ls_structure_factor_coef Fsqd
_refine_ls_weighting_details 'w=1/[\s^2^(Fo^2^)+(0.1043P)^2^+0.8893P] where P=(Fo^2^+2Fc^2^)/3'
_refine_ls_weighting_scheme calc
_refine_ls_wR_factor_gt 0.2410
_refine_ls_wR_factor_ref 0.2908
_reflns_Friedel_coverage 0.000
_reflns_number_gt 9745
_reflns_number_total 18761
_reflns_threshold_expression 'I > 2\s(I)'
_cod_data_source_file ja7b09167_si_004.cif
_cod_data_source_block shelx
_cod_database_code 4126589
_shelx_shelxl_version_number 2016/6
_shelx_space_group_comment
;
The symmetry employed for this shelxl refinement is uniquely defined
by the following loop, which should always be used as a source of
symmetry information in preference to the above space-group names.
They are only intended as comments.
;

loop_
_space_group_symop_operation_xyz
'x, y, z'
'-x, y+1/2, -z+1/2'
'-x, -y, -z'
'x, -y-1/2, z-1/2'

loop_
_atom_site_label
_atom_site_type_symbol
_atom_site_fract_x
_atom_site_fract_y
_atom_site_fract_z
_atom_site_U_iso_or_equiv
_atom_site_adp_type
_atom_site_occupancy
_atom_site_site_symmetry_order
_atom_site_calc_flag
_atom_site_refinement_flags_posn
_atom_site_refinement_flags_adp
_atom_site_refinement_flags_occupancy
_atom_site_disorder_assembly
_atom_site_disorder_group
C1 C 0.3247(3) 0.1775(6) 0.5518(2) 0.0367(18) Uani 1 1 d . U . . .
C2 C 0.2721(3) 0.1551(6) 0.5366(2) 0.0406(19) Uani 1 1 d . U . . .
H2 H 0.260272 0.136651 0.509061 0.049 Uiso 1 1 calc R U . . .
C3 C 0.2419(3) 0.1653(6) 0.5693(2) 0.044(2) Uani 1 1 d . U . . .
H3 H 0.205259 0.153771 0.568900 0.053 Uiso 1 1 calc R U . . .
C4 C 0.2775(3) 0.1979(6) 0.6053(2) 0.045(2) Uani 1 1 d . U . . .
C5 C 0.2623(3) 0.2148(6) 0.6448(2) 0.0392(19) Uani 1 1 d . U . . .
C6 C 0.2951(3) 0.2505(6) 0.6794(2) 0.043(2) Uani 1 1 d . U . . .
C7 C 0.2805(3) 0.2773(7) 0.7200(3) 0.053(2) Uani 1 1 d . U . . .
H7 H 0.246134 0.274116 0.728854 0.063 Uiso 1 1 calc R U . . .
C8 C 0.3239(3) 0.3076(7) 0.7432(3) 0.051(2) Uani 1 1 d . U . . .
H8 H 0.325429 0.330137 0.771128 0.062 Uiso 1 1 calc R U . . .
C9 C 0.3675(3) 0.2999(6) 0.7183(2) 0.0405(19) Uani 1 1 d . U . . .
C10 C 0.4206(3) 0.3220(6) 0.7298(2) 0.0399(19) Uani 1 1 d . U . . .
C11 C 0.4632(3) 0.3067(6) 0.7039(2) 0.0373(18) Uani 1 1 d . U . . .
C12 C 0.4534(3) 0.2737(6) 0.6621(2) 0.0354(18) Uani 1 1 d . U . . .
C13 C 0.4987(3) 0.2633(6) 0.6401(2) 0.0367(18) Uani 1 1 d . U . . .
C14 C 0.5519(3) 0.2743(6) 0.6572(2) 0.0391(19) Uani 1 1 d . U . . .
C15 C 0.5581(3) 0.3135(6) 0.6985(2) 0.0389(19) Uani 1 1 d . U . . .
H15 H 0.592081 0.330005 0.710673 0.047 Uiso 1 1 calc R U . . .
C16 C 0.5150(3) 0.3277(6) 0.7207(2) 0.0355(18) Uani 1 1 d . U . . .
H16 H 0.520308 0.352371 0.748364 0.043 Uiso 1 1 calc R U . . .
C17 C 0.4879(3) 0.2368(6) 0.5981(2) 0.0361(18) Uani 1 1 d . U . . .
C18 C 0.4351(3) 0.2190(6) 0.5844(2) 0.0400(19) Uani 1 1 d . U . . .
C19 C 0.4209(3) 0.1893(6) 0.5439(2) 0.042(2) Uani 1 1 d . U . . .
C20 C 0.4627(3) 0.1705(6) 0.5181(2) 0.0378(18) Uani 1 1 d . U . . .
H20 H 0.454734 0.141261 0.491421 0.045 Uiso 1 1 calc R U . . .
C21 C 0.5135(3) 0.1934(6) 0.5307(2) 0.050(2) Uani 1 1 d . U . . .
H21 H 0.539593 0.182823 0.511993 0.060 Uiso 1 1 calc R U . . .
C22 C 0.5286(3) 0.2327(6) 0.5711(2) 0.0396(19) Uani 1 1 d . U . . .
C23 C 0.5822(3) 0.2542(6) 0.5875(2) 0.0369(18) Uani 1 1 d . U . . .
C24 C 0.5936(3) 0.2574(6) 0.6309(2) 0.0344(18) Uani 1 1 d . U . . .
C25 C 0.3662(3) 0.1715(6) 0.5286(2) 0.0375(19) Uani 1 1 d . U . . .
C26 C 0.2060(3) 0.1968(7) 0.6534(2) 0.043(2) Uani 1 1 d . U . . .
C27 C 0.1711(4) 0.2716(7) 0.6564(3) 0.052(2) Uani 1 1 d . U . . .
C28 C 0.1182(4) 0.2602(9) 0.6632(3) 0.065(3) Uani 1 1 d . U . . .
C29 C 0.1016(3) 0.1598(8) 0.6647(3) 0.060(3) Uani 1 1 d . U . . .
C30 C 0.1336(4) 0.0809(7) 0.6609(3) 0.057(2) Uani 1 1 d . U . . .
C31 C 0.1874(4) 0.0993(8) 0.6541(3) 0.064(3) Uani 1 1 d . U . . .
C32 C 0.4333(3) 0.3518(7) 0.7744(2) 0.044(2) Uani 1 1 d . U . . .
C33 C 0.4410(3) 0.4580(7) 0.7841(2) 0.045(2) Uani 1 1 d . U . . .
C34 C 0.4540(3) 0.4854(7) 0.8248(3) 0.050(2) Uani 1 1 d . U . . .
H34 H 0.460129 0.556276 0.830980 0.060 Uiso 1 1 calc R U . . .
C35 C 0.4586(3) 0.4158(7) 0.8567(3) 0.047(2) Uani 1 1 d . U . . .
C36 C 0.4494(3) 0.3129(7) 0.8469(3) 0.051(2) Uani 1 1 d . U . . .
H36 H 0.451562 0.264037 0.868849 0.061 Uiso 1 1 calc R U . . .
C37 C 0.4371(3) 0.2764(7) 0.8063(3) 0.048(2) Uani 1 1 d . U . . .
C38 C 0.4377(4) 0.5381(7) 0.7495(3) 0.063(3) Uani 1 1 d . U . . .
H38A H 0.459870 0.516499 0.727908 0.095 Uiso 1 1 calc R U . . .
H38B H 0.449822 0.604973 0.760751 0.095 Uiso 1 1 calc R U . . .
H38C H 0.401344 0.544225 0.737769 0.095 Uiso 1 1 calc R U . . .
C39 C 0.4727(4) 0.4489(8) 0.9011(2) 0.071(3) Uani 1 1 d . U . . .
H39A H 0.441297 0.474717 0.912955 0.106 Uiso 1 1 calc R U . . .
H39B H 0.499133 0.503645 0.901703 0.106 Uiso 1 1 calc R U . . .
H39C H 0.486740 0.389683 0.917226 0.106 Uiso 1 1 calc R U . . .
C40 C 0.4290(4) 0.1672(7) 0.7956(3) 0.063(3) Uani 1 1 d . U . . .
H40A H 0.446015 0.124021 0.817620 0.095 Uiso 1 1 calc R U . . .
H40B H 0.444292 0.152592 0.769520 0.095 Uiso 1 1 calc R U . . .
H40C H 0.391421 0.152192 0.792494 0.095 Uiso 1 1 calc R U . . .
C41 C 0.3568(3) 0.1398(6) 0.4836(2) 0.0354(18) Uani 1 1 d . U . . .
C42 C 0.3537(3) 0.2172(7) 0.4526(3) 0.052(2) Uani 1 1 d . U . . .
C43 C 0.3408(3) 0.1908(7) 0.4120(2) 0.044(2) Uani 1 1 d . U . . .
H43 H 0.340182 0.242407 0.391208 0.053 Uiso 1 1 calc R U . . .
C44 C 0.3283(3) 0.0857(7) 0.4007(3) 0.050(2) Uani 1 1 d . U . . .
C45 C 0.3320(3) 0.0126(7) 0.4312(3) 0.053(2) Uani 1 1 d . U . . .
H45 H 0.326269 -0.057678 0.423750 0.063 Uiso 1 1 calc R U . . .
C46 C 0.3440(3) 0.0371(7) 0.4728(3) 0.048(2) Uani 1 1 d . U . . .
C47 C 0.3652(3) 0.3274(6) 0.4631(3) 0.053(2) Uani 1 1 d . U . . .
H47A H 0.391509 0.353709 0.445450 0.079 Uiso 1 1 calc R U . . .
H47B H 0.378727 0.332778 0.492172 0.079 Uiso 1 1 calc R U . . .
H47C H 0.333063 0.368178 0.458417 0.079 Uiso 1 1 calc R U . . .
C48 C 0.3133(3) 0.0588(7) 0.3560(3) 0.061(3) Uani 1 1 d . U . . .
H48A H 0.345081 0.048771 0.341662 0.092 Uiso 1 1 calc R U . . .
H48B H 0.292502 0.115012 0.342803 0.092 Uiso 1 1 calc R U . . .
H48C H 0.292636 -0.004949 0.354589 0.092 Uiso 1 1 calc R U . . .
C49 C 0.3496(4) -0.0465(6) 0.5064(3) 0.058(3) Uani 1 1 d . U . . .
H49A H 0.386613 -0.053702 0.516416 0.087 Uiso 1 1 calc R U . . .
H49B H 0.336616 -0.112380 0.494731 0.087 Uiso 1 1 calc R U . . .
H49C H 0.329269 -0.026924 0.529398 0.087 Uiso 1 1 calc R U . . .
C50 C 0.8526(3) 0.2303(7) 0.6688(2) 0.048(2) Uani 1 1 d . U . . .
C51 C 0.9078(3) 0.2283(7) 0.6845(3) 0.055(2) Uani 1 1 d . U . . .
H51 H 0.921141 0.212309 0.711936 0.066 Uiso 1 1 calc R U . . .
C52 C 0.9357(4) 0.2528(7) 0.6533(3) 0.061(3) Uani 1 1 d . U . . .
H52 H 0.972831 0.256289 0.654708 0.073 Uiso 1 1 calc R U . . .
C53 C 0.9006(3) 0.2736(6) 0.6166(3) 0.046(2) Uani 1 1 d . U . . .
C54 C 0.9156(3) 0.2969(7) 0.5774(3) 0.053(2) Uani 1 1 d . U . . .
C55 C 0.8795(3) 0.3189(7) 0.5428(3) 0.051(2) Uani 1 1 d . U . . .
C56 C 0.8941(4) 0.3473(8) 0.5028(3) 0.064(3) Uani 1 1 d . U . . .
H56 H 0.928815 0.356424 0.495265 0.076 Uiso 1 1 calc R U . . .
C57 C 0.8504(3) 0.3587(7) 0.4781(3) 0.050(2) Uani 1 1 d . U . . .
H57 H 0.848243 0.377395 0.449655 0.060 Uiso 1 1 calc R U . . .
C58 C 0.8066(3) 0.3372(6) 0.5024(2) 0.0409(19) Uani 1 1 d . U . . .
C59 C 0.7541(3) 0.3419(5) 0.4878(2) 0.0306(17) Uani 1 1 d . U . . .
C60 C 0.7129(3) 0.3216(6) 0.5140(2) 0.0414(19) Uani 1 1 d . U . . .
C61 C 0.7198(3) 0.2946(6) 0.5554(2) 0.0370(18) Uani 1 1 d . U . . .
C62 C 0.6757(3) 0.2773(5) 0.5784(2) 0.0291(16) Uani 1 1 d . U . . .
C63 C 0.6235(3) 0.2763(6) 0.5610(2) 0.0352(18) Uani 1 1 d . U . . .
C64 C 0.6179(3) 0.3118(6) 0.5191(2) 0.0406(19) Uani 1 1 d . U . . .
H64 H 0.583554 0.322358 0.506284 0.049 Uiso 1 1 calc R U . . .
C65 C 0.6593(3) 0.3311(6) 0.4969(2) 0.0396(19) Uani 1 1 d . U . . .
H65 H 0.652733 0.351739 0.468843 0.048 Uiso 1 1 calc R U . . .
C66 C 0.6877(3) 0.2533(6) 0.6208(2) 0.042(2) Uani 1 1 d . U . . .
C67 C 0.7424(3) 0.2469(6) 0.6329(2) 0.0408(19) Uani 1 1 d . U . . .
C68 C 0.7571(3) 0.2192(6) 0.6743(2) 0.042(2) Uani 1 1 d . U . . .
C69 C 0.7171(3) 0.1996(6) 0.7010(2) 0.044(2) Uani 1 1 d . U . . .
H69 H 0.726785 0.175308 0.728170 0.053 Uiso 1 1 calc R U . . .
C70 C 0.6641(3) 0.2144(6) 0.6888(2) 0.049(2) Uani 1 1 d . U . . .
H70 H 0.638847 0.203352 0.708215 0.058 Uiso 1 1 calc R U . . .
C71 C 0.6475(3) 0.2456(6) 0.6481(2) 0.045(2) Uani 1 1 d . U . . .
C72 C 0.8116(3) 0.2116(6) 0.6915(2) 0.041(2) Uani 1 1 d . U . . .
C73 C 0.9741(5) 0.2937(11) 0.5714(4) 0.050(3) Uani 0.47 1 d D U P A 1
C74 C 0.9994(6) 0.3849(13) 0.5659(3) 0.053(3) Uani 0.47 1 d D U P A 1
C75 C 1.0516(6) 0.3970(14) 0.5605(3) 0.056(3) Uani 0.47 1 d D U P A 1
C76 C 1.0801(6) 0.3054(16) 0.5609(3) 0.054(3) Uani 0.47 1 d D U P A 1
C77 C 1.0584(6) 0.2146(14) 0.5659(4) 0.053(3) Uani 0.47 1 d D U P A 1
C78 C 1.0047(6) 0.2090(14) 0.5714(4) 0.049(3) Uani 0.47 1 d D U P A 1
F6 F 0.9706(6) 0.4774(11) 0.5654(5) 0.075(5) Uani 0.47 1 d D U P A 1
F7 F 1.0726(6) 0.4884(12) 0.5555(4) 0.101(5) Uani 0.47 1 d D U P A 1
F8 F 1.1318(4) 0.3122(13) 0.5557(4) 0.101(5) Uani 0.47 1 d D U P A 1
F9 F 1.0844(6) 0.1185(13) 0.5668(5) 0.109(6) Uani 0.47 1 d D U P A 1
F10 F 0.9826(8) 0.1133(12) 0.5770(6) 0.088(6) Uani 0.47 1 d D U P A 1
C73A C 0.9715(5) 0.3236(10) 0.5743(3) 0.049(3) Uani 0.53 1 d D U P A 2
C74A C 0.9913(6) 0.4208(13) 0.5711(3) 0.053(3) Uani 0.53 1 d D U P A 2
C75A C 1.0425(6) 0.4458(13) 0.5665(2) 0.054(3) Uani 0.53 1 d D U P A 2
C76A C 1.0768(6) 0.3624(15) 0.5649(3) 0.057(3) Uani 0.53 1 d D U P A 2
C77A C 1.0607(6) 0.2665(14) 0.5678(3) 0.055(3) Uani 0.53 1 d D U P A 2
C78A C 1.0075(5) 0.2478(13) 0.5727(4) 0.050(2) Uani 0.53 1 d D U P A 2
F6A F 0.9579(6) 0.5068(12) 0.5721(4) 0.083(5) Uani 0.53 1 d D U P A 2
F7A F 1.0568(5) 0.5432(10) 0.5639(4) 0.091(5) Uani 0.53 1 d D U P A 2
F8A F 1.1274(4) 0.3851(11) 0.5609(4) 0.089(4) Uani 0.53 1 d D U P A 2
F9A F 1.0930(5) 0.1789(11) 0.5667(4) 0.086(4) Uani 0.53 1 d D U P A 2
F10A F 0.9919(5) 0.1463(10) 0.5759(5) 0.066(4) Uani 0.53 1 d D U P A 2
C79 C 0.7420(3) 0.3650(6) 0.4432(2) 0.0337(18) Uani 1 1 d . U . . .
C80 C 0.7295(3) 0.4645(7) 0.4305(2) 0.046(2) Uani 1 1 d . U . . .
C81 C 0.7176(3) 0.4852(7) 0.3886(3) 0.054(2) Uani 1 1 d . U . . .
H81 H 0.708097 0.553658 0.380487 0.064 Uiso 1 1 calc R U . . .
C82 C 0.7190(3) 0.4112(7) 0.3585(3) 0.053(2) Uani 1 1 d . U . . .
C83 C 0.7323(3) 0.3133(7) 0.3715(2) 0.051(2) Uani 1 1 d . U . . .
H83 H 0.733970 0.260504 0.351361 0.061 Uiso 1 1 calc R U . . .
C84 C 0.7435(3) 0.2874(6) 0.4136(2) 0.043(2) Uani 1 1 d . U . . .
C85 C 0.7290(4) 0.5557(7) 0.4615(3) 0.075(3) Uani 1 1 d . U . . .
H85A H 0.718309 0.530640 0.487967 0.112 Uiso 1 1 calc R U . . .
H85B H 0.704233 0.608467 0.450346 0.112 Uiso 1 1 calc R U . . .
H85C H 0.764169 0.585755 0.465599 0.112 Uiso 1 1 calc R U . . .
C86 C 0.7075(4) 0.4358(9) 0.3125(3) 0.082(3) Uani 1 1 d . U . . .
H86A H 0.740460 0.446769 0.299926 0.123 Uiso 1 1 calc R U . . .
H86B H 0.686019 0.498424 0.309425 0.123 Uiso 1 1 calc R U . . .
H86C H 0.688460 0.378018 0.298728 0.123 Uiso 1 1 calc R U . . .
C87 C 0.7558(3) 0.1768(6) 0.4257(3) 0.052(2) Uani 1 1 d . U . . .
H87A H 0.746656 0.131513 0.401978 0.078 Uiso 1 1 calc R U . . .
H87B H 0.735465 0.157016 0.448699 0.078 Uiso 1 1 calc R U . . .
H87C H 0.793274 0.170242 0.434228 0.078 Uiso 1 1 calc R U . . .
C88 C 0.8238(3) 0.1859(6) 0.7364(2) 0.0354(18) Uani 1 1 d . U . . .
C89 C 0.8257(3) 0.2633(7) 0.7658(3) 0.049(2) Uani 1 1 d . U . . .
C90 C 0.8408(4) 0.2383(8) 0.8070(3) 0.068(3) Uani 1 1 d . U . . .
H90 H 0.842232 0.291701 0.827080 0.081 Uiso 1 1 calc R U . . .
C91 C 0.8536(3) 0.1398(8) 0.8195(3) 0.057(2) Uani 1 1 d . U . . .
C92 C 0.8492(4) 0.0614(8) 0.7898(3) 0.064(3) Uani 1 1 d . U . . .
H92 H 0.856265 -0.007992 0.797914 0.077 Uiso 1 1 calc R U . . .
C93 C 0.8341(3) 0.0848(7) 0.7468(3) 0.056(2) Uani 1 1 d . U . . .
C94 C 0.8171(5) 0.3751(8) 0.7528(3) 0.092(4) Uani 1 1 d . U . . .
H94A H 0.803063 0.413808 0.775314 0.138 Uiso 1 1 calc R U . . .
H94B H 0.792186 0.378134 0.728130 0.138 Uiso 1 1 calc R U . . .
H94C H 0.850510 0.405579 0.746407 0.138 Uiso 1 1 calc R U . . .
C95 C 0.8712(4) 0.1129(9) 0.8630(3) 0.093(4) Uani 1 1 d . U . . .
H95A H 0.879386 0.176277 0.878802 0.139 Uiso 1 1 calc R U . . .
H95B H 0.902636 0.069556 0.863545 0.139 Uiso 1 1 calc R U . . .
H95C H 0.843356 0.075217 0.875463 0.139 Uiso 1 1 calc R U . . .
C96 C 0.8288(5) -0.0039(8) 0.7166(3) 0.091(4) Uani 1 1 d . U . . .
H96A H 0.792183 -0.010296 0.705462 0.137 Uiso 1 1 calc R U . . .
H96B H 0.840004 -0.067953 0.730734 0.137 Uiso 1 1 calc R U . . .
H96C H 0.850860 0.009060 0.693838 0.137 Uiso 1 1 calc R U . . .
N1 N 0.3267(2) 0.2016(5) 0.59407(18) 0.0355(15) Uani 1 1 d . U . . .
N2 N 0.3490(2) 0.2657(5) 0.6779(2) 0.0474(17) Uani 1 1 d . U . . .
N3 N 0.8498(2) 0.2561(5) 0.62708(19) 0.0408(16) Uani 1 1 d . U . . .
N4 N 0.8264(2) 0.3117(5) 0.54274(19) 0.0455(17) Uani 1 1 d . U . . .
F1 F 0.18776(19) 0.3734(4) 0.65376(16) 0.0624(14) Uani 1 1 d . U . . .
F2 F 0.0863(2) 0.3415(5) 0.66503(19) 0.0830(18) Uani 1 1 d . U . . .
F3 F 0.05074(19) 0.1419(5) 0.66943(19) 0.0873(19) Uani 1 1 d . U . . .
F4 F 0.1157(2) -0.0172(5) 0.6618(2) 0.0881(19) Uani 1 1 d . U . . .
F5 F 0.21789(19) 0.0160(4) 0.65063(17) 0.0653(14) Uani 1 1 d . U . . .
Cu1 Cu 0.38979(10) 0.25694(15) 0.62937(8) 0.0285(2) Uiso 0.5 1 d . . P . .
Pd1A Pd 0.38996(6) 0.23051(9) 0.63044(5) 0.0285(2) Uiso 0.5 1 d . . P . .
Pd1 Pd 0.78634(6) 0.28834(9) 0.58972(4) 0.0285(2) Uiso 0.5 1 d . . P . .
Cu1A Cu 0.78723(9) 0.25657(14) 0.58866(7) 0.0285(2) Uiso 0.5 1 d . . P . .

loop_
_atom_site_aniso_label
_atom_site_aniso_U_11
_atom_site_aniso_U_22
_atom_site_aniso_U_33
_atom_site_aniso_U_23
_atom_site_aniso_U_13
_atom_site_aniso_U_12
C1 0.048(4) 0.042(4) 0.019(4) -0.013(3) 0.003(3) -0.005(4)
C2 0.028(4) 0.056(5) 0.038(4) -0.016(4) 0.006(3) 0.004(4)
C3 0.023(4) 0.066(5) 0.043(4) -0.011(4) -0.002(3) -0.001(4)
C4 0.037(4) 0.058(5) 0.038(4) -0.010(4) -0.005(3) 0.004(4)
C5 0.040(4) 0.047(4) 0.032(4) 0.002(3) 0.012(3) -0.001(4)
C6 0.035(4) 0.060(5) 0.034(4) -0.004(4) 0.006(3) -0.003(4)
C7 0.040(4) 0.070(5) 0.048(5) -0.003(4) 0.006(4) -0.008(4)
C8 0.048(5) 0.070(5) 0.037(4) 0.000(4) 0.005(4) -0.009(4)
C9 0.046(4) 0.053(5) 0.023(4) -0.005(3) 0.007(3) -0.008(4)
C10 0.028(4) 0.054(5) 0.039(4) 0.005(4) 0.008(3) 0.004(4)
C11 0.044(4) 0.037(4) 0.030(4) 0.013(3) -0.002(3) -0.001(3)
C12 0.036(4) 0.051(4) 0.020(3) -0.013(3) 0.005(3) 0.024(3)
C13 0.029(4) 0.046(4) 0.036(4) 0.007(3) 0.005(3) 0.000(3)
C14 0.032(4) 0.054(5) 0.031(4) -0.002(4) -0.003(3) 0.008(4)
C15 0.028(4) 0.057(5) 0.030(4) -0.005(4) -0.003(3) 0.007(4)
C16 0.041(4) 0.045(4) 0.021(4) -0.008(3) 0.007(3) -0.005(4)
C17 0.038(4) 0.050(4) 0.021(3) 0.006(3) 0.004(3) -0.003(4)
C18 0.041(4) 0.052(5) 0.027(4) 0.000(3) 0.007(3) 0.009(4)
C19 0.033(4) 0.054(5) 0.038(4) -0.003(4) 0.003(3) 0.004(4)
C20 0.037(4) 0.042(4) 0.033(4) -0.009(3) -0.002(3) 0.006(3)
C21 0.058(5) 0.061(5) 0.031(4) -0.003(4) -0.002(4) 0.002(4)
C22 0.039(4) 0.052(5) 0.026(4) 0.007(3) -0.007(3) 0.001(4)
C23 0.034(4) 0.046(4) 0.030(4) -0.003(3) -0.002(3) 0.015(3)
C24 0.032(4) 0.047(4) 0.025(4) 0.012(3) 0.007(3) 0.000(3)
C25 0.045(4) 0.035(4) 0.034(4) -0.001(3) 0.012(3) -0.009(4)
C26 0.033(4) 0.062(5) 0.031(4) 0.002(4) -0.008(3) -0.001(4)
C27 0.054(5) 0.058(5) 0.044(5) 0.007(4) 0.000(4) 0.002(4)
C28 0.048(5) 0.088(6) 0.060(6) 0.000(5) 0.002(4) 0.024(5)
C29 0.039(5) 0.085(6) 0.054(5) 0.021(5) -0.009(4) 0.005(5)
C30 0.066(6) 0.053(5) 0.051(5) 0.006(4) 0.008(4) -0.011(5)
C31 0.050(5) 0.079(6) 0.063(6) 0.005(5) -0.002(4) 0.000(5)
C32 0.033(4) 0.062(5) 0.037(4) -0.005(4) 0.000(3) -0.011(4)
C33 0.044(4) 0.059(5) 0.034(4) -0.016(4) 0.003(4) 0.013(4)
C34 0.042(4) 0.058(5) 0.050(5) -0.002(4) 0.002(4) -0.008(4)
C35 0.032(4) 0.071(5) 0.040(5) -0.012(4) 0.004(4) 0.008(4)
C36 0.044(5) 0.078(6) 0.031(4) -0.002(4) 0.008(4) -0.002(4)
C37 0.038(4) 0.068(5) 0.038(4) 0.003(4) 0.003(4) -0.007(4)
C38 0.066(6) 0.071(6) 0.054(6) -0.008(5) 0.014(5) 0.018(5)
C39 0.076(7) 0.115(8) 0.020(4) -0.005(5) -0.007(4) -0.001(6)
C40 0.071(7) 0.072(6) 0.048(6) 0.004(5) 0.007(5) 0.006(5)
C41 0.031(4) 0.046(4) 0.029(4) 0.002(3) 0.002(3) -0.004(3)
C42 0.049(5) 0.066(5) 0.039(4) -0.009(4) -0.001(4) -0.004(4)
C43 0.038(4) 0.065(5) 0.029(4) 0.000(4) 0.012(3) -0.005(4)
C44 0.036(4) 0.074(5) 0.039(5) -0.003(4) -0.009(4) -0.012(4)
C45 0.068(5) 0.050(5) 0.040(5) -0.013(4) -0.005(4) -0.012(4)
C46 0.045(5) 0.060(5) 0.038(4) -0.008(4) 0.006(4) 0.006(4)
C47 0.070(6) 0.052(5) 0.036(5) 0.006(4) 0.010(4) 0.002(5)
C48 0.050(5) 0.090(7) 0.044(5) -0.013(5) 0.011(4) -0.023(5)
C49 0.073(6) 0.057(5) 0.047(5) 0.001(4) 0.014(5) -0.022(5)
C50 0.042(4) 0.069(5) 0.031(4) -0.005(4) -0.005(3) -0.005(4)
C51 0.041(4) 0.083(6) 0.039(4) 0.011(4) -0.004(4) 0.005(4)
C52 0.046(5) 0.092(6) 0.043(5) 0.008(5) -0.006(4) -0.006(5)
C53 0.034(4) 0.062(5) 0.041(4) 0.011(4) 0.003(3) -0.004(4)
C54 0.038(4) 0.078(6) 0.042(5) 0.006(4) -0.001(4) -0.002(4)
C55 0.041(5) 0.077(5) 0.034(4) 0.009(4) 0.000(4) 0.000(4)
C56 0.043(5) 0.106(6) 0.040(5) 0.021(5) -0.006(4) -0.017(5)
C57 0.042(5) 0.076(5) 0.033(4) 0.015(4) 0.011(4) -0.004(4)
C58 0.045(4) 0.054(5) 0.024(4) 0.004(3) 0.001(3) 0.001(4)
C59 0.027(4) 0.040(4) 0.025(4) -0.004(3) 0.004(3) 0.000(3)
C60 0.040(4) 0.054(5) 0.029(4) 0.001(4) -0.002(3) 0.000(4)
C61 0.035(4) 0.045(4) 0.031(4) 0.009(3) 0.001(3) 0.005(3)
C62 0.029(4) 0.033(4) 0.027(4) -0.006(3) 0.011(3) 0.006(3)
C63 0.031(4) 0.050(4) 0.025(4) 0.008(3) 0.006(3) 0.001(3)
C64 0.032(4) 0.049(4) 0.040(4) 0.010(4) 0.001(3) 0.001(4)
C65 0.036(4) 0.051(5) 0.032(4) 0.010(4) 0.004(3) 0.002(4)
C66 0.044(4) 0.053(5) 0.028(4) 0.001(4) -0.002(3) 0.009(4)
C67 0.038(4) 0.058(5) 0.026(4) 0.002(4) 0.001(3) -0.003(4)
C68 0.031(4) 0.060(5) 0.037(4) -0.001(4) 0.008(3) 0.009(4)
C69 0.044(4) 0.061(5) 0.028(4) 0.001(4) 0.003(3) 0.007(4)
C70 0.044(5) 0.068(5) 0.035(4) 0.003(4) 0.011(4) 0.001(4)
C71 0.037(4) 0.066(5) 0.032(4) -0.008(4) -0.001(3) 0.012(4)
C72 0.042(4) 0.059(5) 0.020(4) -0.011(3) -0.004(3) 0.014(4)
C73 0.050(4) 0.056(5) 0.043(4) 0.008(4) 0.004(4) -0.005(4)
C74 0.050(4) 0.060(5) 0.049(4) 0.005(4) 0.001(4) -0.004(4)
C75 0.051(4) 0.062(5) 0.052(4) 0.004(4) -0.001(4) -0.002(4)
C76 0.053(5) 0.063(5) 0.048(4) 0.001(5) 0.006(4) -0.004(5)
C77 0.052(5) 0.058(5) 0.050(4) 0.002(5) 0.004(4) 0.002(5)
C78 0.048(4) 0.056(5) 0.043(4) 0.005(4) 0.005(4) -0.005(5)
F6 0.069(9) 0.083(9) 0.074(9) 0.011(7) 0.015(7) -0.022(8)
F7 0.063(8) 0.138(11) 0.101(9) 0.022(9) -0.006(7) -0.050(8)
F8 0.052(7) 0.158(12) 0.092(9) 0.042(10) 0.001(7) 0.003(9)
F9 0.076(10) 0.150(13) 0.100(10) -0.014(10) 0.003(8) 0.037(10)
F10 0.086(10) 0.095(10) 0.081(9) 0.000(8) 0.000(8) -0.001(8)
C73A 0.049(4) 0.056(5) 0.041(4) 0.008(4) 0.003(4) -0.007(4)
C74A 0.050(5) 0.057(5) 0.050(4) 0.004(4) 0.002(4) -0.004(4)
C75A 0.049(5) 0.062(5) 0.051(5) 0.001(5) 0.000(4) -0.008(5)
C76A 0.053(4) 0.063(5) 0.053(4) 0.003(4) 0.002(4) -0.001(4)
C77A 0.052(4) 0.064(5) 0.050(4) 0.003(4) 0.007(4) -0.004(4)
C78A 0.048(4) 0.059(5) 0.044(4) 0.005(4) 0.008(4) -0.005(4)
F6A 0.069(9) 0.111(10) 0.069(8) -0.003(7) -0.006(7) -0.018(7)
F7A 0.065(8) 0.122(10) 0.083(8) 0.030(8) -0.007(6) -0.050(8)
F8A 0.046(6) 0.139(10) 0.083(7) 0.005(8) 0.019(5) -0.028(7)
F9A 0.049(7) 0.136(11) 0.076(7) 0.006(8) 0.019(6) -0.006(8)
F10A 0.039(6) 0.095(9) 0.062(7) -0.015(6) -0.004(5) 0.009(7)
C79 0.022(4) 0.055(5) 0.025(4) 0.004(3) 0.006(3) -0.002(3)
C80 0.049(5) 0.069(5) 0.022(4) 0.009(4) 0.013(3) 0.006(4)
C81 0.048(5) 0.069(5) 0.045(5) 0.019(4) 0.013(4) 0.005(4)
C82 0.048(5) 0.065(5) 0.045(5) 0.013(4) 0.003(4) 0.002(4)
C83 0.047(5) 0.072(5) 0.033(4) -0.002(4) -0.006(4) -0.005(4)
C84 0.038(4) 0.061(5) 0.030(4) 0.004(4) 0.005(3) 0.002(4)
C85 0.098(8) 0.080(7) 0.047(6) 0.014(5) 0.006(6) 0.002(6)
C86 0.068(7) 0.134(9) 0.041(6) 0.028(6) -0.013(5) 0.002(6)
C87 0.050(5) 0.056(5) 0.050(5) -0.003(4) 0.000(4) -0.019(4)
C88 0.020(4) 0.049(4) 0.040(4) 0.009(4) 0.015(3) 0.000(3)
C89 0.049(5) 0.056(5) 0.044(5) 0.002(4) 0.012(4) 0.006(4)
C90 0.061(5) 0.092(6) 0.048(5) -0.003(5) -0.005(4) -0.012(5)
C91 0.047(5) 0.083(6) 0.040(5) 0.004(5) 0.005(4) -0.004(5)
C92 0.060(5) 0.083(6) 0.049(5) 0.016(5) 0.000(4) -0.017(5)
C93 0.045(5) 0.078(6) 0.042(5) 0.000(4) -0.007(4) 0.007(4)
C94 0.124(9) 0.087(8) 0.062(7) -0.018(6) -0.007(7) -0.029(7)
C95 0.086(8) 0.133(9) 0.056(7) 0.030(7) -0.010(6) -0.012(7)
C96 0.127(9) 0.085(7) 0.055(6) -0.007(6) -0.033(6) -0.004(7)
N1 0.026(3) 0.050(4) 0.031(3) -0.015(3) 0.006(3) 0.003(3)
N2 0.035(4) 0.070(4) 0.036(4) -0.004(3) -0.002(3) -0.003(3)
N3 0.038(4) 0.050(4) 0.034(3) 0.015(3) 0.002(3) -0.011(3)
N4 0.033(4) 0.074(4) 0.029(3) 0.005(3) 0.000(3) -0.005(3)
F1 0.051(3) 0.062(3) 0.074(4) -0.005(3) 0.007(3) 0.009(3)
F2 0.051(3) 0.096(4) 0.103(5) -0.015(4) 0.007(3) 0.017(3)
F3 0.027(3) 0.127(5) 0.108(5) 0.018(4) 0.004(3) 0.001(3)
F4 0.055(4) 0.089(4) 0.116(5) 0.026(4) -0.020(3) -0.006(3)
F5 0.051(3) 0.065(3) 0.079(4) 0.002(3) -0.002(3) -0.009(3)

loop_
_atom_type_symbol
_atom_type_description
_atom_type_scat_dispersion_real
_atom_type_scat_dispersion_imag
_atom_type_scat_source
C C 0.0033 0.0016 'International Tables Vol C Tables 4.2.6.8 and 6.1.1.4'
H H 0.0000 0.0000 'International Tables Vol C Tables 4.2.6.8 and 6.1.1.4'
N N 0.0061 0.0033 'International Tables Vol C Tables 4.2.6.8 and 6.1.1.4'
F F 0.0171 0.0103 'International Tables Vol C Tables 4.2.6.8 and 6.1.1.4'
Pd Pd -0.9988 1.0072 'International Tables Vol C Tables 4.2.6.8 and 6.1.1.4'
Cu Cu 0.3201 1.2651 'International Tables Vol C Tables 4.2.6.8 and 6.1.1.4'

loop_
_geom_angle_atom_site_label_1
_geom_angle_atom_site_label_2
_geom_angle_atom_site_label_3
_geom_angle
C25 C1 C2 124.0(7)
C25 C1 N1 126.2(7)
C2 C1 N1 109.8(6)
C3 C2 C1 107.0(7)
C3 C2 H2 126.5
C1 C2 H2 126.5
C2 C3 C4 106.6(7)
C2 C3 H3 126.7
C4 C3 H3 126.7
N1 C4 C5 126.1(7)
N1 C4 C3 109.1(7)
C5 C4 C3 124.7(7)
C4 C5 C6 125.8(7)
C4 C5 C26 119.6(7)
C6 C5 C26 114.6(7)
N2 C6 C5 122.6(7)
N2 C6 C7 109.3(7)
C5 C6 C7 128.0(7)
C8 C7 C6 108.3(8)
C8 C7 H7 125.9
C6 C7 H7 125.9
C7 C8 C9 108.1(8)
C7 C8 H8 126.0
C9 C8 H8 126.0
C8 C9 C10 128.0(7)
C8 C9 N2 108.9(7)
C10 C9 N2 123.0(7)
C9 C10 C11 125.2(7)
C9 C10 C32 115.6(6)
C11 C10 C32 118.8(7)
C12 C11 C16 120.5(7)
C12 C11 C10 120.9(7)
C16 C11 C10 118.5(7)
C13 C12 C11 114.9(7)
C13 C12 Cu1 114.3(5)
C11 C12 Cu1 130.3(5)
C13 C12 Pd1A 113.1(5)
C11 C12 Pd1A 131.8(5)
Cu1 C12 Pd1A 10.25(9)
C12 C13 C14 126.0(7)
C12 C13 C17 114.0(7)
C14 C13 C17 120.0(7)
C15 C14 C13 115.1(7)
C15 C14 C24 125.5(7)
C13 C14 C24 118.9(7)
C16 C15 C14 120.5(7)
C16 C15 H15 119.8
C14 C15 H15 119.8
C15 C16 C11 122.4(7)
C15 C16 H16 118.8
C11 C16 H16 118.8
C18 C17 C22 122.6(7)
C18 C17 C13 116.6(7)
C22 C17 C13 120.7(7)
C19 C18 C17 120.7(7)
C19 C18 Pd1A 128.0(6)
C17 C18 Pd1A 111.1(5)
C19 C18 Cu1 129.6(6)
C17 C18 Cu1 109.5(5)
Pd1A C18 Cu1 9.91(9)
C18 C19 C20 116.9(7)
C18 C19 C25 122.0(7)
C20 C19 C25 121.0(7)
C21 C20 C19 121.9(7)
C21 C20 H20 119.1
C19 C20 H20 119.1
C20 C21 C22 122.1(8)
C20 C21 H21 119.0
C22 C21 H21 119.0
C17 C22 C21 114.9(7)
C17 C22 C23 119.2(7)
C21 C22 C23 125.3(7)
C63 C23 C22 122.3(7)
C63 C23 C24 119.1(7)
C22 C23 C24 118.6(7)
C14 C24 C23 119.6(7)
C14 C24 C71 121.1(7)
C23 C24 C71 119.2(7)
C1 C25 C19 125.1(7)
C1 C25 C41 118.9(7)
C19 C25 C41 116.0(6)
C27 C26 C31 116.1(8)
C27 C26 C5 124.1(8)
C31 C26 C5 119.5(8)
C26 C27 F1 118.3(8)
C26 C27 C28 127.0(9)
F1 C27 C28 114.6(8)
F2 C28 C27 121.8(10)
F2 C28 C29 123.6(9)
C27 C28 C29 114.4(9)
C30 C29 F3 119.5(10)
C30 C29 C28 122.2(9)
F3 C29 C28 118.3(9)
C29 C30 F4 120.6(9)
C29 C30 C31 119.9(9)
F4 C30 C31 119.4(9)
F5 C31 C26 122.7(9)
F5 C31 C30 117.0(9)
C26 C31 C30 120.2(9)
C33 C32 C37 120.3(8)
C33 C32 C10 118.4(7)
C37 C32 C10 121.3(7)
C32 C33 C34 118.6(8)
C32 C33 C38 119.9(7)
C34 C33 C38 121.5(8)
C35 C34 C33 123.5(8)
C35 C34 H34 118.2
C33 C34 H34 118.2
C34 C35 C36 117.2(8)
C34 C35 C39 122.0(8)
C36 C35 C39 120.8(8)
C35 C36 C37 123.9(8)
C35 C36 H36 118.1
C37 C36 H36 118.1
C36 C37 C32 116.5(8)
C36 C37 C40 124.1(8)
C32 C37 C40 119.4(8)
C33 C38 H38A 109.5
C33 C38 H38B 109.5
H38A C38 H38B 109.5
C33 C38 H38C 109.5
H38A C38 H38C 109.5
H38B C38 H38C 109.5
C35 C39 H39A 109.5
C35 C39 H39B 109.5
H39A C39 H39B 109.5
C35 C39 H39C 109.5
H39A C39 H39C 109.5
H39B C39 H39C 109.5
C37 C40 H40A 109.5
C37 C40 H40B 109.5
H40A C40 H40B 109.5
C37 C40 H40C 109.5
H40A C40 H40C 109.5
H40B C40 H40C 109.5
C46 C41 C42 119.6(7)
C46 C41 C25 120.7(7)
C42 C41 C25 119.0(7)
C43 C42 C41 119.9(8)
C43 C42 C47 118.9(8)
C41 C42 C47 121.2(7)
C42 C43 C44 120.7(8)
C42 C43 H43 119.7
C44 C43 H43 119.7
C45 C44 C43 118.1(8)
C45 C44 C48 122.0(8)
C43 C44 C48 119.8(8)
C44 C45 C46 122.5(8)
C44 C45 H45 118.8
C46 C45 H45 118.8
C45 C46 C41 119.0(8)
C45 C46 C49 121.7(8)
C41 C46 C49 119.0(7)
C42 C47 H47A 109.5
C42 C47 H47B 109.5
H47A C47 H47B 109.5
C42 C47 H47C 109.5
H47A C47 H47C 109.5
H47B C47 H47C 109.5
C44 C48 H48A 109.5
C44 C48 H48B 109.5
H48A C48 H48B 109.5
C44 C48 H48C 109.5
H48A C48 H48C 109.5
H48B C48 H48C 109.5
C46 C49 H49A 109.5
C46 C49 H49B 109.5
H49A C49 H49B 109.5
C46 C49 H49C 109.5
H49A C49 H49C 109.5
H49B C49 H49C 109.5
C72 C50 N3 126.6(7)
C72 C50 C51 125.4(8)
N3 C50 C51 108.1(7)
C52 C51 C50 107.4(8)
C52 C51 H51 126.3
C50 C51 H51 126.3
C51 C52 C53 109.4(8)
C51 C52 H52 125.3
C53 C52 H52 125.3
C54 C53 N3 126.5(8)
C54 C53 C52 126.0(8)
N3 C53 C52 107.2(7)
C53 C54 C55 123.5(8)
C53 C54 C73A 117.0(8)
C55 C54 C73A 117.9(8)
C53 C54 C73 117.4(8)
C55 C54 C73 119.1(8)
N4 C55 C54 124.8(7)
N4 C55 C56 110.8(7)
C54 C55 C56 124.3(8)
C57 C56 C55 107.7(8)
C57 C56 H56 126.1
C55 C56 H56 126.1
C56 C57 C58 107.5(7)
C56 C57 H57 126.2
C58 C57 H57 126.2
C59 C58 N4 126.1(7)
C59 C58 C57 125.3(7)
N4 C58 C57 108.6(7)
C58 C59 C60 122.0(7)
C58 C59 C79 117.1(6)
C60 C59 C79 120.8(6)
C61 C60 C59 125.5(7)
C61 C60 C65 115.8(7)
C59 C60 C65 118.7(7)
C60 C61 C62 120.3(7)
C60 C61 Pd1 126.6(6)
C62 C61 Pd1 112.9(5)
C60 C61 Cu1A 127.9(6)
C62 C61 Cu1A 111.4(5)
Pd1 C61 Cu1A 11.82(8)
C61 C62 C66 115.1(7)
C61 C62 C63 124.2(7)
C66 C62 C63 120.5(6)
C23 C63 C62 118.7(6)
C23 C63 C64 127.5(7)
C62 C63 C64 113.2(6)
C65 C64 C63 122.9(7)
C65 C64 H64 118.5
C63 C64 H64 118.5
C64 C65 C60 122.9(7)
C64 C65 H65 118.6
C60 C65 H65 118.6
C67 C66 C71 125.1(7)
C67 C66 C62 114.1(7)
C71 C66 C62 120.7(7)
C68 C67 C66 117.1(7)
C68 C67 Cu1A 126.9(6)
C66 C67 Cu1A 115.3(6)
C68 C67 Pd1 129.1(6)
C66 C67 Pd1 113.6(6)
Cu1A C67 Pd1 12.27(8)
C69 C68 C67 118.4(7)
C69 C68 C72 118.2(7)
C67 C68 C72 123.3(7)
C68 C69 C70 122.8(7)
C68 C69 H69 118.6
C70 C69 H69 118.6
C69 C70 C71 120.8(7)
C69 C70 H70 119.6
C71 C70 H70 119.6
C70 C71 C66 115.2(7)
C70 C71 C24 126.1(7)
C66 C71 C24 118.2(7)
C50 C72 C68 122.7(7)
C50 C72 C88 117.4(7)
C68 C72 C88 119.9(7)
C74 C73 C78 114.8(13)
C74 C73 C54 118.4(12)
C78 C73 C54 126.8(12)
C73 C74 C75 126.4(16)
C73 C74 F6 118.9(12)
C75 C74 F6 114.7(14)
F7 C75 C74 122.1(17)
F7 C75 C76 123.2(15)
C74 C75 C76 114.7(15)
C77 C76 F8 120.1(18)
C77 C76 C75 122.3(15)
F8 C76 C75 117.6(17)
C76 C77 C78 119.4(16)
C76 C77 F9 125.9(15)
C78 C77 F9 114.7(15)
C77 C78 C73 122.3(15)
C77 C78 F10 118.8(15)
C73 C78 F10 118.9(13)
C74A C73A C78A 114.1(12)
C74A C73A C54 125.9(12)
C78A C73A C54 119.9(11)
C73A C74A C75A 126.2(15)
C73A C74A F6A 119.9(12)
C75A C74A F6A 113.9(14)
F7A C75A C74A 120.4(16)
F7A C75A C76A 124.0(14)
C74A C75A C76A 115.6(15)
C77A C76A F8A 121.6(18)
C77A C76A C75A 121.8(14)
F8A C76A C75A 116.6(16)
C76A C77A C78A 119.0(16)
C76A C77A F9A 124.8(14)
C78A C77A F9A 116.2(15)
C77A C78A F10A 117.6(14)
C77A C78A C73A 123.4(15)
F10A C78A C73A 119.0(11)
C80 C79 C84 119.2(7)
C80 C79 C59 120.2(7)
C84 C79 C59 120.6(7)
C79 C80 C81 119.8(8)
C79 C80 C85 122.1(7)
C81 C80 C85 118.1(8)
C82 C81 C80 122.8(9)
C82 C81 H81 118.6
C80 C81 H81 118.6
C83 C82 C81 116.6(8)
C83 C82 C86 121.2(9)
C81 C82 C86 122.2(9)
C82 C83 C84 123.0(8)
C82 C83 H83 118.5
C84 C83 H83 118.5
C79 C84 C83 118.6(8)
C79 C84 C87 121.5(7)
C83 C84 C87 119.8(8)
C80 C85 H85A 109.5
C80 C85 H85B 109.5
H85A C85 H85B 109.5
C80 C85 H85C 109.5
H85A C85 H85C 109.5
H85B C85 H85C 109.5
C82 C86 H86A 109.5
C82 C86 H86B 109.5
H86A C86 H86B 109.5
C82 C86 H86C 109.5
H86A C86 H86C 109.5
H86B C86 H86C 109.5
C84 C87 H87A 109.5
C84 C87 H87B 109.5
H87A C87 H87B 109.5
C84 C87 H87C 109.5
H87A C87 H87C 109.5
H87B C87 H87C 109.5
C93 C88 C89 121.9(8)
C93 C88 C72 118.1(7)
C89 C88 C72 120.0(7)
C90 C89 C88 118.8(8)
C90 C89 C94 120.6(9)
C88 C89 C94 120.3(8)
C91 C90 C89 122.7(9)
C91 C90 H90 118.6
C89 C90 H90 118.6
C90 C91 C92 117.9(9)
C90 C91 C95 123.1(10)
C92 C91 C95 119.0(10)
C91 C92 C93 120.8(9)
C91 C92 H92 119.6
C93 C92 H92 119.6
C88 C93 C92 117.9(8)
C88 C93 C96 124.1(8)
C92 C93 C96 117.9(9)
C89 C94 H94A 109.5
C89 C94 H94B 109.5
H94A C94 H94B 109.5
C89 C94 H94C 109.5
H94A C94 H94C 109.5
H94B C94 H94C 109.5
C91 C95 H95A 109.5
C91 C95 H95B 109.5
H95A C95 H95B 109.5
C91 C95 H95C 109.5
H95A C95 H95C 109.5
H95B C95 H95C 109.5
C93 C96 H96A 109.5
C93 C96 H96B 109.5
H96A C96 H96B 109.5
C93 C96 H96C 109.5
H96A C96 H96C 109.5
H96B C96 H96C 109.5
C4 N1 C1 107.4(6)
C4 N1 Pd1A 126.3(5)
C1 N1 Pd1A 126.2(5)
C4 N1 Cu1 125.5(5)
C1 N1 Cu1 126.2(5)
Pd1A N1 Cu1 9.68(8)
C6 N2 C9 105.3(6)
C6 N2 Cu1 127.7(5)
C9 N2 Cu1 126.6(5)
C6 N2 Pd1A 125.5(5)
C9 N2 Pd1A 128.8(5)
Cu1 N2 Pd1A 9.96(8)
C53 N3 C50 107.9(7)
C53 N3 Cu1A 125.5(5)
C50 N3 Cu1A 126.5(5)
C53 N3 Pd1 123.4(5)
C50 N3 Pd1 127.9(5)
Cu1A N3 Pd1 12.01(8)
C55 N4 C58 105.4(6)
C55 N4 Pd1 127.3(5)
C58 N4 Pd1 126.9(5)
C55 N4 Cu1A 126.0(5)
C58 N4 Cu1A 128.1(5)
Pd1 N4 Cu1A 11.94(8)
C12 Cu1 N2 92.0(3)
C12 Cu1 C18 84.9(3)
N2 Cu1 C18 168.2(3)
C12 Cu1 N1 165.8(3)
N2 Cu1 N1 91.2(3)
C18 Cu1 N1 89.2(3)
N1 Pd1A C12 173.0(3)
N1 Pd1A C18 92.2(3)
C12 Pd1A C18 84.5(3)
N1 Pd1A N2 92.6(3)
C12 Pd1A N2 89.8(3)
C18 Pd1A N2 170.5(3)
N4 Pd1 C61 92.3(3)
N4 Pd1 C67 171.8(3)
C61 Pd1 C67 83.8(3)
N4 Pd1 N3 93.0(3)
C61 Pd1 N3 169.5(3)
C67 Pd1 N3 89.8(3)
C67 Cu1A N3 91.9(3)
C67 Cu1A N4 162.3(3)
N3 Cu1A N4 92.3(3)
C67 Cu1A C61 82.9(3)
N3 Cu1A C61 164.7(3)
N4 Cu1A C61 88.6(3)

loop_
_geom_bond_atom_site_label_1
_geom_bond_atom_site_label_2
_geom_bond_distance
C1 C25 1.356(10)
C1 C2 1.425(10)
C1 N1 1.402(8)
C2 C3 1.370(10)
C2 H2 0.9500
C3 C4 1.482(10)
C3 H3 0.9500
C4 N1 1.341(9)
C4 C5 1.389(10)
C5 C6 1.421(11)
C5 C26 1.509(10)
C6 N2 1.399(9)
C6 C7 1.441(11)
C7 C8 1.348(11)
C7 H7 0.9500
C8 C9 1.435(10)
C8 H8 0.9500
C9 C10 1.409(10)
C9 N2 1.425(9)
C10 C11 1.447(10)
C10 C32 1.505(10)
C11 C12 1.423(10)
C11 C16 1.419(10)
C12 C13 1.420(9)
C12 Cu1 1.881(8)
C12 Pd1A 1.930(8)
C13 C14 1.435(10)
C13 C17 1.411(10)
C14 C15 1.427(10)
C14 C24 1.439(10)
C15 C16 1.382(9)
C15 H15 0.9500
C16 H16 0.9500
C17 C18 1.407(10)
C17 C22 1.417(10)
C18 C19 1.387(10)
C18 Pd1A 1.969(7)
C18 Cu1 2.000(8)
C19 C20 1.435(10)
C19 C25 1.466(10)
C20 C21 1.362(10)
C20 H20 0.9500
C21 C22 1.430(10)
C21 H21 0.9500
C22 C23 1.456(10)
C23 C63 1.448(10)
C23 C24 1.413(10)
C24 C71 1.453(10)
C25 C41 1.515(10)
C26 C27 1.328(11)
C26 C31 1.352(12)
C27 F1 1.392(9)
C27 C28 1.400(12)
C28 F2 1.338(10)
C28 C29 1.369(13)
C29 C30 1.323(12)
C29 F3 1.345(9)
C30 F4 1.352(10)
C30 C31 1.433(12)
C31 F5 1.343(10)
C32 C33 1.422(11)
C32 C37 1.422(11)
C33 C34 1.380(11)
C33 C38 1.523(11)
C34 C35 1.372(11)
C34 H34 0.9500
C35 C36 1.386(12)
C35 C39 1.515(10)
C36 C37 1.409(11)
C36 H36 0.9500
C37 C40 1.466(11)
C38 H38A 0.9800
C38 H38B 0.9800
C38 H38C 0.9800
C39 H39A 0.9800
C39 H39B 0.9800
C39 H39C 0.9800
C40 H40A 0.9800
C40 H40B 0.9800
C40 H40C 0.9800
C41 C46 1.407(11)
C41 C42 1.417(11)
C42 C43 1.373(10)
C42 C47 1.491(11)
C43 C44 1.438(11)
C43 H43 0.9500
C44 C45 1.366(11)
C44 C48 1.510(11)
C45 C46 1.396(10)
C45 H45 0.9500
C46 C49 1.534(11)
C47 H47A 0.9800
C47 H47B 0.9800
C47 H47C 0.9800
C48 H48A 0.9800
C48 H48B 0.9800
C48 H48C 0.9800
C49 H49A 0.9800
C49 H49B 0.9800
C49 H49C 0.9800
C50 C72 1.353(11)
C50 N3 1.390(9)
C50 C51 1.462(11)
C51 C52 1.326(11)
C51 H51 0.9500
C52 C53 1.456(11)
C52 H52 0.9500
C53 C54 1.393(11)
C53 N3 1.389(9)
C54 C55 1.421(11)
C54 C73A 1.485(14)
C54 C73 1.527(16)
C55 N4 1.364(10)
C55 C56 1.428(11)
C56 C57 1.329(11)
C56 H56 0.9500
C57 C58 1.451(10)
C57 H57 0.9500
C58 C59 1.390(10)
C58 N4 1.403(9)
C59 C60 1.435(10)
C59 C79 1.484(9)
C60 C61 1.384(10)
C60 C65 1.443(10)
C61 C62 1.423(9)
C61 Pd1 1.956(7)
C61 Cu1A 2.018(8)
C62 C66 1.421(10)
C62 C63 1.407(10)
C63 C64 1.429(10)
C64 C65 1.355(10)
C64 H64 0.9500
C65 H65 0.9500
C66 C67 1.424(10)
C66 C71 1.417(11)
C67 C68 1.410(10)
C67 Cu1A 1.917(8)
C67 Pd1 1.946(8)
C68 C69 1.419(10)
C68 C72 1.461(10)
C69 C70 1.395(11)
C69 H69 0.9500
C70 C71 1.413(11)
C70 H70 0.9500
C72 C88 1.501(10)
C73 C74 1.367(15)
C73 C78 1.350(16)
C74 C75 1.371(16)
C74 F6 1.407(15)
C75 F7 1.317(16)
C75 C76 1.39(2)
C76 C77 1.32(2)
C76 F8 1.351(14)
C77 C78 1.403(16)
C77 F9 1.411(17)
C78 F10 1.381(15)
C73A C74A 1.366(15)
C73A C78A 1.351(15)
C74A C75A 1.372(15)
C74A F6A 1.406(15)
C75A F7A 1.319(16)
C75A C76A 1.396(19)
C76A C77A 1.31(2)
C76A F8A 1.348(14)
C77A C78A 1.405(15)
C77A F9A 1.407(17)
C78A F10A 1.381(14)
C79 C80 1.382(10)
C79 C84 1.393(10)
C80 C81 1.394(11)
C80 C85 1.552(12)
C81 C82 1.371(12)
C81 H81 0.9500
C82 C83 1.371(11)
C82 C86 1.528(11)
C83 C84 1.411(10)
C83 H83 0.9500
C84 C87 1.512(11)
C85 H85A 0.9800
C85 H85B 0.9800
C85 H85C 0.9800
C86 H86A 0.9800
C86 H86B 0.9800
C86 H86C 0.9800
C87 H87A 0.9800
C87 H87B 0.9800
C87 H87C 0.9800
C88 C93 1.372(11)
C88 C89 1.382(11)
C89 C90 1.397(12)
C89 C94 1.520(13)
C90 C91 1.371(12)
C90 H90 0.9500
C91 C92 1.398(12)
C91 C95 1.486(12)
C92 C93 1.447(11)
C92 H92 0.9500
C93 C96 1.510(12)
C94 H94A 0.9800
C94 H94B 0.9800
C94 H94C 0.9800
C95 H95A 0.9800
C95 H95B 0.9800
C95 H95C 0.9800
C96 H96A 0.9800
C96 H96B 0.9800
C96 H96C 0.9800
N1 Pd1A 1.958(6)
N1 Cu1 2.031(6)
N2 Cu1 1.966(7)
N2 Pd1A 1.989(7)
N3 Cu1A 1.946(7)
N3 Pd1 1.989(6)
N4 Pd1 1.931(6)
N4 Cu1A 1.997(7)
